data_2006521
loop_
_publ_author_name
'Lawrence C. Nathan'
'Michael E. Silver'

_publ_section_title
;
 A Hydrated Schiff Base Derivative of Bis(acetylacetone)ethylenediimine
 with 2-Pyridinylethyl Side Chains
;
_journal_issue 9
_journal_name_full 'Acta Crystallographica Section C'
_journal_page_first 1351
_journal_page_last 1354
_journal_paper_doi 10.1107/S0108270197005155
_journal_volume 53
_journal_year 1997
_chemical_formula_moiety 'C26 H34 N4 O2, 4H2 O1'
_chemical_formula_sum 'C26 H42 N4 O6'
_chemical_formula_weight 506.64
_space_group_crystal_system triclinic
_space_group_IT_number 2
_space_group_name_Hall '-P 1'
_space_group_name_H-M_alt 'P -1'
_cell_angle_alpha 70.63(3)
_cell_angle_beta 83.13(3)
_cell_angle_gamma 69.87(3)
_cell_formula_units_Z 2
_cell_length_a 9.465(2)
_cell_length_b 10.505(2)
_cell_length_c 15.797(3)
_cell_measurement_reflns_used 38
_cell_measurement_temperature 293
_cell_measurement_theta_max 21
_cell_measurement_theta_min 16
_cell_volume 1391.2(6)
_computing_cell_refinement 'QACELL (XTEL*)'
_computing_data_collection 'PCPS (XTEL Program Library*)'
_computing_data_reduction 'PREF, DATPRO1, SORTU, DATPRO2 (XTEL*)'
_computing_molecular_graphics 'SHELXTL/ORTEP (Sheldrick, 1994)'
_computing_publication_material 'SHELXTL (Sheldrick, 1994)'
_computing_structure_refinement 'SHELXTL (Sheldrick, 1994)'
_computing_structure_solution 'SHELXTL (Sheldrick, 1990)'
_diffrn_measurement_device 'automated Picker 4-circle'
_diffrn_measurement_method '\q/2\q scans'
_diffrn_radiation_type 'Mo K\a'
_diffrn_radiation_wavelength 0.71073
_diffrn_reflns_av_R_equivalents 0.0092
_diffrn_reflns_limit_h_max 12
_diffrn_reflns_limit_h_min 0
_diffrn_reflns_limit_k_max 18
_diffrn_reflns_limit_k_min -16
_diffrn_reflns_limit_l_max 10
_diffrn_reflns_limit_l_min -11
_diffrn_reflns_number 5033
_diffrn_reflns_theta_max 25
_diffrn_standards_decay_% 1.05
_diffrn_standards_interval_count 400
_diffrn_standards_number 4
_exptl_absorpt_coefficient_mu 0.086
_exptl_absorpt_correction_type none
_exptl_crystal_colour white
_exptl_crystal_density_diffrn 1.209
_exptl_crystal_density_meas 1.17
_exptl_crystal_density_method 'flotation in benzene/carbon tetrachloride'
_exptl_crystal_description needle
_exptl_crystal_F_000 548
_exptl_crystal_size_max 0.64
_exptl_crystal_size_mid 0.24
_exptl_crystal_size_min 0.13
_refine_diff_density_max 0.29
_refine_diff_density_min -0.27
_refine_ls_extinction_method None
_refine_ls_goodness_of_fit_all 0.984
_refine_ls_goodness_of_fit_obs 1.273
_refine_ls_hydrogen_treatment 'H atoms: see below'
_refine_ls_matrix_type full
_refine_ls_number_parameters 331
_refine_ls_number_reflns 4895
_refine_ls_restrained_S_all 1.056
_refine_ls_restrained_S_obs 1.273
_refine_ls_R_factor_all 0.1658
_refine_ls_R_factor_obs .0666
_refine_ls_shift/esd_max -0.002
_refine_ls_shift/esd_mean 0.001
_refine_ls_structure_factor_coef F^2^
_refine_ls_weighting_details 'w = 1/[\s^2^(Fo^2^)+(0.1000P)^2^] where P=(Fo^2^+2Fc^2^)/3'
_refine_ls_weighting_scheme calc
_refine_ls_wR_factor_all 0.2253
_refine_ls_wR_factor_obs .1765
_reflns_number_observed 2215
_reflns_number_total 4903
_reflns_observed_criterion ' I > 2\s(I)'
_cod_data_source_file mu1293.cif
_cod_data_source_block Ddddd
_cod_depositor_comments
;
 Updating space group information and adding the symmetry operation list.

 Antanas Vaitkus,
 2018-06-14

The following automatic conversions were performed:
'_symmetry_cell_setting' value 'Triclinic' changed to 'triclinic'
according to '/home/saulius/struct/CIF-dictionaries/cif_core.dic'
dictionary named 'cif_core.dic' version 2.4.1 from 2010-06-29.

Automatic conversion script
Id: cif_fix_enum 1527 2010-12-29 10:47:43Z saulius 

The following automatic conversions were performed:

'_exptl_absorpt_correction_type' value 'None' changed to 'none'
according to /home/saulius/struct/CIF-dictionaries/cif_core.dic
dictionary named 'cif_core.dic' version 2.4.1 from 2010-06-29.

Automatic conversion script
Id: cif_fix_values 1715 2011-07-08 13:25:40Z adriana 
;
_cod_original_cell_volume 1391.2(5)
_cod_database_code 2006521

loop_
_space_group_symop_id
_space_group_symop_operation_xyz
1 x,y,z
2 -x,-y,-z

loop_
_atom_site_aniso_label
_atom_site_aniso_U_11
_atom_site_aniso_U_22
_atom_site_aniso_U_33
_atom_site_aniso_U_12
_atom_site_aniso_U_13
_atom_site_aniso_U_23
O(1) .062(2) .0431(14) .065(2) -.0203(13) .0205(13) -.0188(12)
N(1) .040(2) .044(2) .042(2) -.018(2) .0120(13) -.0125(13)
N(2) .053(2) .053(2) .063(2) -.020(2) -.001(2) -.019(2)
C(1) .042(2) .044(2) .040(2) -.019(2) .011(2) -.010(2)
C(2) .060(2) .046(2) .057(2) -.023(2) .013(2) -.019(2)
C(3) .036(2) .036(2) .041(2) -.013(2) -.001(2) -.008(2)
C(4) .036(2) .039(2) .040(2) -.016(2) .004(2) -.0072(15)
C(5) .039(2) .049(2) .047(2) -.017(2) .007(2) -.008(2)
C(6) .063(3) .073(3) .065(2) -.026(2) .026(2) -.029(2)
C(7) .044(2) .044(2) .042(2) -.020(2) .006(2) -.007(2)
C(8) .050(2) .045(2) .047(2) -.023(2) -.002(2) -.007(2)
C(9) .040(2) .041(2) .038(2) -.016(2) -.005(2) -.004(2)
C(10) .070(3) .055(2) .043(2) -.025(2) .007(2) -.014(2)
C(11) .082(3) .080(3) .058(3) -.043(3) .012(2) .001(2)
C(12) .070(3) .058(3) .094(3) -.042(2) -.017(3) .019(2)
C(13) .077(3) .045(2) .101(3) -.019(2) -.021(3) -.019(2)
O(1') .061(2) .0427(14) .064(2) -.0180(13) .0249(13) -.0179(12)
N(1') .042(2) .034(2) .041(2) -.0159(14) .0143(13) -.0101(12)
N(2') .061(2) .065(2) .050(2) -.033(2) .013(2) -.0182(15)
C(1') .039(2) .045(2) .044(2) -.017(2) .009(2) -.012(2)
C(2') .063(2) .047(2) .046(2) -.022(2) .007(2) -.016(2)
C(3') .036(2) .037(2) .039(2) -.014(2) .000(2) -.005(2)
C(4') .031(2) .040(2) .036(2) -.014(2) .0008(15) -.0025(15)
C(5') .034(2) .045(2) .045(2) -.012(2) .003(2) -.010(2)
C(6') .052(2) .074(3) .059(2) -.020(2) .024(2) -.020(2)
C(7') .038(2) .051(2) .044(2) -.023(2) -.002(2) -.005(2)
C(8') .043(2) .052(2) .046(2) -.020(2) .000(2) -.007(2)
C(9') .039(2) .044(2) .037(2) -.018(2) .003(2) -.003(2)
C(10') .059(3) .052(2) .052(2) -.014(2) .013(2) -.022(2)
C(11') .076(3) .039(2) .093(3) -.019(2) -.006(3) -.024(2)
C(12') .062(3) .053(2) .068(3) -.029(2) .003(2) .002(2)
C(13') .065(3) .066(3) .050(2) -.032(2) .015(2) -.011(2)
O(2) .066(2) .0496(15) .064(2) -.0137(13) .0091(13) -.0103(12)
O(3) .074(2) .095(2) .071(2) -.032(2) .008(2) -.013(2)
O(4) .058(2) .110(2) .085(2) -.032(2) -.004(2) .001(2)
O(5) .058(2) .055(2) .081(2) -.0121(13) -.0008(14) -.0075(13)

loop_
_atom_site_label
_atom_site_fract_x
_atom_site_fract_y
_atom_site_fract_z
_atom_site_U_iso_or_equiv
_atom_site_type_symbol
O(1) .2265(3) .5056(2) .70533(15) .0572(7) O
N(1) .3962(3) .4031(3) .5885(2) .0422(8) N
N(2) .3061(3) -.1961(3) .8215(2) .0554(8) N
C(1) .4907(4) .4284(3) .5098(2) .0426(9) C
C(2) .4276(4) .1658(3) .5884(2) .0537(10) C
C(3) .3597(3) .2848(3) .6280(2) .0384(8) C
C(4) .2619(3) .2742(3) .7024(2) .0385(8) C
C(5) .1977(4) .3897(4) .7373(2) .0466(9) C
C(6) .0891(4) .3805(4) .8149(2) .0667(11) C
C(7) .2239(4) .1379(3) .7456(2) .0437(9) C
C(8) .3325(4) .0257(3) .8200(2) .0471(9) C
C(9) .2787(3) -.0986(3) .8648(2) .0406(8) C
C(10) .1971(4) -.1091(4) .9434(2) .0556(10) C
C(11) .1409(5) -.2187(5) .9787(3) .0759(13) C
C(12) .1643(5) -.3163(4) .9364(3) .0777(14) C
C(13) .2473(5) -.3026(4) .8577(3) .0736(12) C
O(1') .2787(3) .4949(2) .29600(15) .0577(7) O
N(1') .1047(3) .5985(3) .4119(2) .0398(7) N
N(2') .3143(3) 1.0821(3) .0602(2) .0560(8) N
C(1') .0087(3) .5721(3) .4905(2) .0428(9) C
C(2') .0681(4) .8367(3) .4110(2) .0511(9) C
C(3') .1381(3) .7169(3) .3722(2) .0381(8) C
C(4') .2364(3) .7291(3) .2987(2) .0373(8) C
C(5') .3029(4) .6137(3) .2636(2) .0430(9) C
C(6') .4093(4) .6249(4) .1845(2) .0643(11) C
C(7') .2749(3) .8655(3) .2560(2) .0444(9) C
C(8') .1667(4) .9783(3) .1818(2) .0479(9) C
C(9') .2272(3) 1.0982(3) .1325(2) .0415(9) C
C(10') .2040(4) 1.2116(4) .1625(2) .0553(10) C
C(11') .2729(5) 1.3132(4) .1171(3) .0676(11) C
C(12') .3609(4) 1.2972(4) .0437(3) .0639(11) C
C(13') .3783(4) 1.1823(4) .0188(2) .0608(11) C
O(2) .4772(3) .2211(2) .32345(15) .0642(8) O
O(3) .7260(3) .1160(3) .4349(2) .0834(9) O
O(4) .2343(3) .1281(3) .4204(2) .0907(10) O
O(5) .0411(3) .7895(2) .6589(2) .0703(8) O
H(N1) .357(4) .467(4) .608(2) .063 H
H(N1') .144(4) .524(3) .391(2) .060 H
H(1A) .4450(4) .4258(3) .4589(2) .051 H
H(1B) .5883(4) .3546(3) .5202(2) .051 H
H(2A) .4907(4) .1938(3) .5384(2) .081 H
H(2B) .3490(4) .1444(3) .5685(2) .081 H
H(2C) .4867(4) .0826(3) .6330(2) .081 H
H(6A) .0574(4) .4680(4) .8294(2) .100 H
H(6B) .1374(4) .3027(4) .8659(2) .100 H
H(6C) .0031(4) .3650(4) .7988(2) .100 H
H(7A) .2232(4) .0961(3) .6994(2) .052 H
H(7B) .1232(4) .1617(3) .7707(2) .052 H
H(8A) .4317(4) -.0067(3) .7944(2) .057 H
H(8B) .3408(4) .0686(3) .8642(2) .057 H
H(10) .1803(4) -.0411(4) .9723(2) .067 H
H(11) .0864(5) -.2264(5) 1.0322(3) .091 H
H(12) .1255(5) -.3912(4) .9596(3) .093 H
H(13) .2632(5) -.3699(4) .8283(3) .088 H
H(1A') -.0891(3) .6455(3) .4797(2) .051 H
H(1B') .0532(3) .5748(3) .5418(2) .051 H
H(2A') .0044(4) .8087(3) .4607(2) .077 H
H(2B') .0092(4) .9192(3) .3659(2) .077 H
H(2C') .1457(4) .8590(3) .4313(2) .077 H
H(6A') .4427(4) .5370(4) .1703(2) .096 H
H(6B') .4945(4) .6432(4) .1991(2) .096 H
H(6C') .3584(4) .7016(4) .1337(2) .096 H
H(7A') .3757(3) .8418(3) .2310(2) .053 H
H(7B') .2756(3) .9067(3) .3025(2) .053 H
H(8A') .1523(4) .9342(3) .1398(2) .057 H
H(8B') .0697(4) 1.0160(3) .2081(2) .057 H
H(10') .1432(4) 1.2208(4) .2124(2) .066 H
H(11') .2592(5) 1.3911(4) .1366(3) .081 H
H(12') .4073(4) 1.3641(4) .0118(3) .077 H
H(13') .4393(4) 1.1715(4) -.0308(2) .073 H
H(O2A) .4284(3) .3098(2) .30998(15) .096 H
H(O2B) .5292(3) .2213(2) .27569(15) .096 H
H(O3A) .7236(3) .0424(3) .4781(2) .125 H
H(O3B) .7683(3) .0850(3) .3918(2) .125 H
H(O4A) .1585(3) .1563(3) .3869(2) .136 H
H(O4B) .3054(3) .1518(3) .3882(2) .136 H
H(O5A) .0707(3) .6995(2) .6835(2) .105 H
H(O5B) .1125(3) .8161(2) .6292(2) .105 H

loop_
_atom_type_symbol
_atom_type_description
_atom_type_scat_dispersion_real
_atom_type_scat_dispersion_imag
_atom_type_scat_source
C C 0.0033 0.0016 'International Tables Vol C Tables 4.2.6.8 and 6.1.1.4'
H H 0.0000 0.0000 'International Tables Vol C Tables 4.2.6.8 and 6.1.1.4'
N N 0.0061 0.0033 'International Tables Vol C Tables 4.2.6.8 and 6.1.1.4'
O O 0.0106 0.0060 'International Tables Vol C Tables 4.2.6.8 and 6.1.1.4'

loop_
_geom_angle_atom_site_label_1
_geom_angle_atom_site_label_2
_geom_angle_atom_site_label_3
_geom_angle
_geom_angle_publ_flag
C(3) N(1) C(1) 126.3(3) no
C(13) N(2) C(9) 117.1(3) no
N(1) C(1) C(1a) 109.2(3) no
N(1) C(3) C(4) 121.3(3) yes
N(1) C(3) C(2) 116.5(3) yes
C(4) C(3) C(2) 122.2(3) yes
C(3) C(4) C(5) 120.8(3) yes
C(3) C(4) C(7) 119.7(3) yes
C(5) C(4) C(7) 119.5(3) yes
O(1) C(5) C(4) 122.8(3) yes
O(1) C(5) C(6) 116.3(3) yes
C(4) C(5) C(6) 120.9(3) yes
C(4) C(7) C(8) 114.6(3) no
C(9) C(8) C(7) 111.0(3) no
N(2) C(9) C(10) 121.5(3) no
N(2) C(9) C(8) 116.7(3) no
C(10) C(9) C(8) 121.7(3) no
C(11) C(10) C(9) 119.9(4) no
C(12) C(11) C(10) 119.9(4) no
C(11) C(12) C(13) 118.5(4) no
N(2) C(13) C(12) 122.9(4) no
C(3') N(1') C(1') 126.6(3) no
C(13') N(2') C(9') 117.1(3) no
N(1') C(1') C(1') 109.3(3) no
N(1') C(3') C(4') 121.9(3) yes
N(1') C(3') C(2') 116.7(3) yes
C(4') C(3') C(2') 121.4(3) yes
C(3') C(4') C(5') 120.5(3) yes
C(3') C(4') C(7') 120.4(3) yes
C(5') C(4') C(7') 119.0(3) yes
O(1') C(5') C(4') 123.2(3) yes
O(1') C(5') C(6') 115.5(3) yes
C(4') C(5') C(6') 121.3(3) yes
C(4') C(7') C(8') 114.6(3) no
C(9') C(8') C(7') 111.1(3) no
N(2') C(9') C(10') 122.0(3) no
N(2') C(9') C(8') 115.8(3) no
C(10') C(9') C(8') 122.0(3) no
C(9') C(10') C(11') 118.8(3) no
C(12') C(11') C(10') 119.3(3) no
C(13') C(12') C(11') 118.1(3) no
N(2') C(13') C(12') 124.7(3) no
H(O2A) O(2) H(O2B) 98.90(10) no
H(O3A) O(3) H(O3B) 105.30(10) no
H(O4A) O(4) H(O4B) 108.20(10) no
H(O5A) O(5) H(O5B) 110.40(10) no

loop_
_geom_bond_atom_site_label_1
_geom_bond_atom_site_label_2
_geom_bond_distance
_geom_bond_publ_flag
O(1) C(5) 1.265(4) yes
N(1) C(3) 1.335(4) yes
N(1) C(1) 1.448(3) yes
N(2) C(13) 1.348(4) yes
N(2) C(9) 1.350(4) yes
C(1) C(1a) 1.499(5) yes
C(2) C(3) 1.495(4) yes
C(3) C(4) 1.405(4) yes
C(4) C(5) 1.415(4) yes
C(4) C(7) 1.514(4) yes
C(5) C(6) 1.502(4) yes
C(7) C(8) 1.537(4) yes
C(8) C(9) 1.492(4) yes
C(9) C(10) 1.374(4) yes
C(10) C(11) 1.358(5) yes
C(11) C(12) 1.345(5) yes
C(12) C(13) 1.382(5) yes
N(1) H(N1) .78(7) yes
O(1') C(5') 1.272(4) yes
N(1') C(3') 1.322(4) yes
N(1') C(1') 1.455(3) yes
N(2') C(13') 1.338(4) yes
N(2') C(9') 1.349(4) yes
C(1') C(1'a) 1.506(5) yes
C(2') C(3') 1.496(4) yes
C(3') C(4') 1.398(4) yes
C(4') C(5') 1.418(4) yes
C(4') C(7') 1.516(4) yes
C(5') C(6') 1.508(4) yes
C(7') C(8') 1.535(4) yes
C(8') C(9') 1.503(4) yes
C(9') C(10') 1.364(4) yes
C(10') C(11') 1.392(5) yes
C(11') C(12') 1.368(5) yes
C(12') C(13') 1.342(5) yes
N(1') H(N1') .89(7) yes
C(1) H(1A) .970 no
C(1) H(1B) .970 no
C(2) H(2A) .960 no
C(2) H(2B) .960 no
C(2) H(2C) .960 no
C(6) H(6A) .960 no
C(6) H(6B) .960 no
C(6) H(6C) .960 no
C(7) H(7A) .970 no
C(7) H(7B) .970 no
C(8) H(8A) .970 no
C(8) H(8B) .970 no
C(10) H(10) .930 no
C(11) H(11) .930 no
C(12) H(12) .930 no
C(13) H(13) .930 no
C(1') H(1A') .970 no
C(1') H(1B') .970 no
C(2') H(2A') .960 no
C(2') H(2B') .960 no
C(2') H(2C') .960 no
C(6') H(6A') .960 no
C(6') H(6B') .960 no
C(6') H(6C') .960 no
C(7') H(7A') .970 no
C(7') H(7B') .970 no
C(8') H(8A') .970 no
C(8') H(8B') .970 no
C(10') H(10') .930 no
C(11') H(11') .930 no
C(12') H(12') .930 no
C(13') H(13') .930 no
O(2) H(O2A) .850 no
O(2) H(O2B) .850 no
O(3) H(O3A) .850 no
O(3) H(O3B) .850 no
O(4) H(O4A) .850 no
O(4) H(O4B) .850 no
O(5) H(O5A) .850 no
O(5) H(O5B) .850 no
